data_7116820
loop_
_publ_author_name
'Cong Ma'
'Jianying Zhang'
'Jianfeng Li'
'Chunming Cui'

_publ_section_title
;
 Multiple C-H borylation of phenylhydrazones to boron-nitrogen analogues
 of benzopentalene
;
_journal_name_full Chem.Commun.
_journal_page_first 5732
_journal_paper_doi 10.1039/C5cc00471C
_journal_volume 51
_journal_year 2015
_chemical_formula_moiety 'C24 H18 B2 N2 S'
_chemical_formula_sum 'C24 H18 B2 N2 S'
_chemical_formula_weight 388.08
_chemical_name_systematic
; 
 ? 
;
_space_group_IT_number 2
_symmetry_cell_setting triclinic
_symmetry_space_group_name_Hall '-P 1'
_symmetry_space_group_name_H-M 'P -1'
_atom_sites_solution_hydrogens geom
_atom_sites_solution_primary direct
_atom_sites_solution_secondary difmap
_audit_creation_method SHELXL-97
_audit_update_record
;
2014-08-11 deposited with the CCDC.
2015-02-19 downloaded from the CCDC.
;
_cell_angle_alpha 76.69(3)
_cell_angle_beta 80.05(3)
_cell_angle_gamma 77.48(3)
_cell_formula_units_Z 2
_cell_length_a 9.4920(19)
_cell_length_b 10.356(2)
_cell_length_c 10.494(2)
_cell_measurement_reflns_used 2374
_cell_measurement_temperature 113(2)
_cell_measurement_theta_max 28.0228
_cell_measurement_theta_min 2.0112
_cell_volume 971.7(4)
_computing_cell_refinement 'CrystalClear-SM Expert 2.0 r2'
_computing_data_collection 'CrystalClear-SM Expert 2.0 r2 (Rigaku, 2009)'
_computing_data_reduction 'CrystalClear-SM Expert 2.0 r2'
_computing_molecular_graphics 'Bruker SHELXTL'
_computing_publication_material 'Bruker SHELXTL'
_computing_structure_refinement 'SHELXL-97 (Sheldrick, 1997)'
_computing_structure_solution 'SHELXS-97 (Sheldrick, 1990)'
_diffrn_ambient_temperature 113(2)
_diffrn_detector_area_resol_mean 14.6
_diffrn_measured_fraction_theta_full 0.980
_diffrn_measured_fraction_theta_max 0.980
_diffrn_measurement_device_type 'Rigaku Saturn 724CCD camera'
_diffrn_measurement_method \w
_diffrn_radiation_monochromator Multilayer
_diffrn_radiation_source 'Rotating Anode'
_diffrn_radiation_type MoK\a
_diffrn_radiation_wavelength 0.71073
_diffrn_reflns_av_R_equivalents 0.0499
_diffrn_reflns_av_sigmaI/netI 0.0920
_diffrn_reflns_limit_h_max 12
_diffrn_reflns_limit_h_min -12
_diffrn_reflns_limit_k_max 13
_diffrn_reflns_limit_k_min -13
_diffrn_reflns_limit_l_max 12
_diffrn_reflns_limit_l_min -13
_diffrn_reflns_number 10239
_diffrn_reflns_theta_full 28.05
_diffrn_reflns_theta_max 28.05
_diffrn_reflns_theta_min 2.01
_diffrn_standards_decay_% 0
_diffrn_standards_interval_count 0
_diffrn_standards_interval_time 0
_diffrn_standards_number 0
_exptl_absorpt_coefficient_mu 0.179
_exptl_absorpt_correction_T_max 0.9684
_exptl_absorpt_correction_T_min 0.9616
_exptl_absorpt_correction_type multi-scan
_exptl_absorpt_process_details crystalclear
_exptl_crystal_colour yellow
_exptl_crystal_density_diffrn 1.326
_exptl_crystal_density_method 'not measured'
_exptl_crystal_description prism
_exptl_crystal_F_000 404
_exptl_crystal_size_max 0.22
_exptl_crystal_size_mid 0.20
_exptl_crystal_size_min 0.18
_refine_diff_density_max 0.531
_refine_diff_density_min -0.341
_refine_diff_density_rms 0.060
_refine_ls_extinction_coef 0.038(5)
_refine_ls_extinction_expression Fc^*^=kFc[1+0.001xFc^2^\l^3^/sin(2\q)]^-1/4^
_refine_ls_extinction_method SHELXL
_refine_ls_goodness_of_fit_ref 0.942
_refine_ls_hydrogen_treatment constr
_refine_ls_matrix_type full
_refine_ls_number_parameters 252
_refine_ls_number_reflns 4623
_refine_ls_number_restraints 80
_refine_ls_restrained_S_all 0.950
_refine_ls_R_factor_all 0.1016
_refine_ls_R_factor_gt 0.0557
_refine_ls_shift/su_max 0.000
_refine_ls_shift/su_mean 0.000
_refine_ls_structure_factor_coef Fsqd
_refine_ls_weighting_details 'calc w=1/[\s^2^(Fo^2^)+(0.0747P)^2^+0.0000P] where P=(Fo^2^+2Fc^2^)/3'
_refine_ls_weighting_scheme calc
_refine_ls_wR_factor_gt 0.1235
_refine_ls_wR_factor_ref 0.1474
_reflns_number_gt 2676
_reflns_number_total 4623
_reflns_threshold_expression >2sigma(I)
_cod_data_source_file c5cc00471c21.cif
_cod_data_source_block shelxl_1
_cod_original_cell_volume 971.7(3)
_cod_original_sg_symbol_H-M P-1
_cod_database_code 7116820

loop_
_symmetry_equiv_pos_as_xyz
'x, y, z'
'-x, -y, -z'

loop_
_atom_site_label
_atom_site_type_symbol
_atom_site_fract_x
_atom_site_fract_y
_atom_site_fract_z
_atom_site_U_iso_or_equiv
_atom_site_adp_type
_atom_site_occupancy
_atom_site_symmetry_multiplicity
_atom_site_calc_flag
_atom_site_refinement_flags
_atom_site_disorder_assembly
_atom_site_disorder_group
S1 S 0.10853(9) 0.22402(14) 0.65198(11) 0.0291(2) Uani 0.7474(17) 1 d PDU A 1
C22 C 0.1464(4) 0.0932(7) 0.4636(5) 0.0291(2) Uani 0.7474(17) 1 d PDU A 1
H22 H 0.1294 0.0531 0.3961 0.035 Uiso 0.7474(17) 1 calc PR A 1
C23 C 0.0403(4) 0.1678(6) 0.5367(5) 0.0291(2) Uani 0.7474(17) 1 d PDU A 1
H23 H -0.0598 0.1866 0.5254 0.035 Uiso 0.7474(17) 1 calc PR A 1
C1 C 0.2837(4) 0.0837(5) 0.5013(4) 0.0291(2) Uani 0.7474(17) 1 d PDU A 1
H1 H 0.3707 0.0372 0.4598 0.035 Uiso 0.7474(17) 1 calc PR A 1
C8 C 0.2818(2) 0.1470(2) 0.6029(2) 0.0291(2) Uani 0.7474(17) 1 d PDU A 1
C1' C 0.1367(9) 0.2120(16) 0.6283(14) 0.0291(2) Uani 0.2526(17) 1 d PDU A 2
H1' H 0.1043 0.2726 0.6874 0.035 Uiso 0.2526(17) 1 calc PR A 2
C23' C 0.1260(8) 0.0978(19) 0.4686(16) 0.0291(2) Uani 0.2526(17) 1 d PDU A 2
H23' H 0.0847 0.0674 0.4072 0.035 Uiso 0.2526(17) 1 calc PR A 2
C22' C 0.0443(8) 0.1755(17) 0.5542(13) 0.0291(2) Uani 0.2526(17) 1 d PDU A 2
H22' H -0.0587 0.2013 0.5628 0.035 Uiso 0.2526(17) 1 calc PR A 2
S1' S 0.3090(3) 0.0598(3) 0.4813(3) 0.0291(2) Uani 0.2526(17) 1 d PDU A 2
C8' C 0.2818(2) 0.1470(2) 0.6029(2) 0.0291(2) Uani 0.2526(17) 1 d PDU A 2
N1 N 0.47329(18) 0.05547(19) 0.75166(16) 0.0221(4) Uani 1 1 d . A .
N2 N 0.58992(18) 0.10061(19) 0.78662(17) 0.0233(4) Uani 1 1 d . A .
C2 C 0.6022(2) -0.1239(2) 0.8902(2) 0.0233(5) Uani 1 1 d . A .
C3 C 0.6630(2) -0.2426(2) 0.9716(2) 0.0262(5) Uani 1 1 d . . .
H3 H 0.6193 -0.3203 0.9898 0.031 Uiso 1 1 calc R . .
C4 C 0.4060(2) 0.1630(2) 0.6602(2) 0.0242(5) Uani 1 1 d . . .
C5 C 0.6671(2) -0.0106(2) 0.86789(19) 0.0218(5) Uani 1 1 d . . .
C6 C 0.7939(2) -0.0135(2) 0.9189(2) 0.0255(5) Uani 1 1 d . . .
H6 H 0.8385 0.0637 0.9002 0.031 Uiso 1 1 calc R . .
C7 C 0.2223(2) -0.1438(2) 0.7841(2) 0.0253(5) Uani 1 1 d . . .
H7 H 0.1710 -0.0583 0.8002 0.030 Uiso 1 1 calc R . .
C9 C 0.4704(2) 0.2718(2) 0.6366(2) 0.0266(5) Uani 1 1 d . A .
H9 H 0.4436 0.3549 0.5777 0.032 Uiso 1 1 calc R . .
C10 C 0.1467(2) -0.2344(2) 0.7602(2) 0.0261(5) Uani 1 1 d . . .
H10 H 0.0441 -0.2110 0.7614 0.031 Uiso 1 1 calc R . .
C11 C 0.3741(2) -0.1766(2) 0.78468(19) 0.0228(5) Uani 1 1 d . A .
C12 C 0.6951(2) 0.3289(2) 0.7419(2) 0.0244(5) Uani 1 1 d . A .
C13 C 0.7875(2) -0.2464(2) 1.0258(2) 0.0274(5) Uani 1 1 d . . .
H13 H 0.8286 -0.3265 1.0820 0.033 Uiso 1 1 calc R . .
C14 C 0.4442(2) -0.3048(2) 0.7624(2) 0.0287(5) Uani 1 1 d . . .
H14 H 0.5460 -0.3311 0.7654 0.034 Uiso 1 1 calc R . .
C15 C 0.2195(2) -0.3591(3) 0.7347(2) 0.0316(6) Uani 1 1 d . . .
H15 H 0.1675 -0.4199 0.7163 0.038 Uiso 1 1 calc R . .
C16 C 0.8525(2) -0.1330(2) 0.9979(2) 0.0283(5) Uani 1 1 d . . .
H16 H 0.9391 -0.1378 1.0340 0.034 Uiso 1 1 calc R . .
C17 C 0.8550(2) 0.5137(3) 0.7786(3) 0.0357(6) Uani 1 1 d . . .
H17 H 0.9086 0.5766 0.7908 0.043 Uiso 1 1 calc R . .
C18 C 0.7464(2) 0.4235(2) 0.6362(2) 0.0283(5) Uani 1 1 d . . .
H18 H 0.7261 0.4258 0.5501 0.034 Uiso 1 1 calc R . .
B1 B 0.4711(3) -0.0838(3) 0.8092(2) 0.0233(5) Uani 1 1 d . . .
C19 C 0.3685(3) -0.3940(3) 0.7362(2) 0.0340(6) Uani 1 1 d . . .
H19 H 0.4190 -0.4794 0.7192 0.041 Uiso 1 1 calc R . .
C20 C 0.8056(2) 0.4218(3) 0.8854(2) 0.0327(6) Uani 1 1 d . A .
H20 H 0.8257 0.4206 0.9713 0.039 Uiso 1 1 calc R . .
B2 B 0.5942(3) 0.2374(3) 0.7218(2) 0.0250(6) Uani 1 1 d . . .
C21 C 0.7268(2) 0.3315(2) 0.8669(2) 0.0295(5) Uani 1 1 d . . .
H21 H 0.6930 0.2690 0.9414 0.035 Uiso 1 1 calc R A .
C24 C 0.8262(2) 0.5140(3) 0.6533(3) 0.0356(6) Uani 1 1 d . . .
H24 H 0.8612 0.5763 0.5793 0.043 Uiso 1 1 calc R . .

loop_
_atom_site_aniso_label
_atom_site_aniso_U_11
_atom_site_aniso_U_22
_atom_site_aniso_U_33
_atom_site_aniso_U_23
_atom_site_aniso_U_13
_atom_site_aniso_U_12
S1 0.0259(4) 0.0312(4) 0.0297(5) -0.0078(3) -0.0071(3) 0.0004(3)
C22 0.0259(4) 0.0312(4) 0.0297(5) -0.0078(3) -0.0071(3) 0.0004(3)
C23 0.0259(4) 0.0312(4) 0.0297(5) -0.0078(3) -0.0071(3) 0.0004(3)
C1 0.0259(4) 0.0312(4) 0.0297(5) -0.0078(3) -0.0071(3) 0.0004(3)
C8 0.0259(4) 0.0312(4) 0.0297(5) -0.0078(3) -0.0071(3) 0.0004(3)
C1' 0.0259(4) 0.0312(4) 0.0297(5) -0.0078(3) -0.0071(3) 0.0004(3)
C23' 0.0259(4) 0.0312(4) 0.0297(5) -0.0078(3) -0.0071(3) 0.0004(3)
C22' 0.0259(4) 0.0312(4) 0.0297(5) -0.0078(3) -0.0071(3) 0.0004(3)
S1' 0.0259(4) 0.0312(4) 0.0297(5) -0.0078(3) -0.0071(3) 0.0004(3)
C8' 0.0259(4) 0.0312(4) 0.0297(5) -0.0078(3) -0.0071(3) 0.0004(3)
N1 0.0196(9) 0.0243(10) 0.0238(9) -0.0047(8) -0.0074(7) -0.0034(8)
N2 0.0215(10) 0.0245(10) 0.0257(10) -0.0049(8) -0.0078(7) -0.0044(8)
C2 0.0234(11) 0.0253(12) 0.0207(11) -0.0069(9) -0.0016(8) -0.0019(9)
C3 0.0263(12) 0.0241(12) 0.0278(12) -0.0049(10) -0.0039(9) -0.0037(10)
C4 0.0252(12) 0.0264(13) 0.0203(11) -0.0053(9) -0.0067(9) 0.0002(9)
C5 0.0210(11) 0.0229(12) 0.0197(11) -0.0057(9) -0.0020(8) 0.0007(9)
C6 0.0234(12) 0.0303(13) 0.0244(12) -0.0072(10) -0.0051(9) -0.0052(10)
C7 0.0255(12) 0.0253(12) 0.0237(11) -0.0037(9) -0.0044(9) -0.0021(10)
C9 0.0323(13) 0.0202(12) 0.0266(12) -0.0020(9) -0.0090(9) -0.0021(10)
C10 0.0209(11) 0.0310(13) 0.0252(12) -0.0024(10) -0.0042(9) -0.0044(10)
C11 0.0237(11) 0.0279(13) 0.0166(10) -0.0030(9) -0.0039(8) -0.0045(9)
C12 0.0222(11) 0.0229(12) 0.0269(12) -0.0056(9) -0.0043(9) -0.0002(9)
C13 0.0290(13) 0.0258(13) 0.0255(12) -0.0041(10) -0.0098(9) 0.0028(10)
C14 0.0207(12) 0.0309(14) 0.0357(13) -0.0116(10) -0.0045(9) -0.0011(10)
C15 0.0304(13) 0.0337(14) 0.0360(14) -0.0116(11) -0.0059(10) -0.0111(11)
C16 0.0231(12) 0.0353(14) 0.0264(12) -0.0086(10) -0.0089(9) 0.0014(10)
C17 0.0254(13) 0.0307(14) 0.0549(17) -0.0162(12) -0.0055(11) -0.0051(11)
C18 0.0263(12) 0.0279(13) 0.0279(12) -0.0032(10) -0.0028(9) -0.0018(10)
B1 0.0207(13) 0.0251(14) 0.0223(13) -0.0060(10) 0.0007(10) -0.0018(10)
C19 0.0314(14) 0.0292(14) 0.0440(15) -0.0149(11) -0.0058(11) -0.0024(11)
C20 0.0329(13) 0.0339(15) 0.0350(14) -0.0126(11) -0.0110(10) -0.0031(11)
B2 0.0263(14) 0.0259(14) 0.0229(13) -0.0067(11) -0.0019(10) -0.0043(11)
C21 0.0315(13) 0.0293(13) 0.0283(12) -0.0055(10) -0.0044(10) -0.0067(10)
C24 0.0288(13) 0.0281(14) 0.0437(15) -0.0033(11) 0.0046(11) -0.0034(11)

loop_
_atom_type_symbol
_atom_type_description
_atom_type_scat_dispersion_real
_atom_type_scat_dispersion_imag
_atom_type_scat_source
C C 0.0033 0.0016 'International Tables Vol C Tables 4.2.6.8 and 6.1.1.4'
H H 0.0000 0.0000 'International Tables Vol C Tables 4.2.6.8 and 6.1.1.4'
B B 0.0013 0.0007 'International Tables Vol C Tables 4.2.6.8 and 6.1.1.4'
N N 0.0061 0.0033 'International Tables Vol C Tables 4.2.6.8 and 6.1.1.4'
S S 0.1246 0.1234 'International Tables Vol C Tables 4.2.6.8 and 6.1.1.4'

loop_
_geom_angle_atom_site_label_1
_geom_angle_atom_site_label_2
_geom_angle_atom_site_label_3
_geom_angle
C8 S1 C23 91.33(13)
C23 C22 C1 111.0(3)
C23 C22 H22 124.5
C1 C22 H22 124.5
C22 C23 S1 112.4(2)
C22 C23 H23 123.8
S1 C23 H23 123.8
C8 C1 C22 114.4(3)
C8 C1 H1 122.8
C22 C1 H1 122.8
C1 C8 C4 128.1(2)
C1 C8 S1 110.8(2)
C4 C8 S1 120.82(16)
C22' C1' H1' 124.3
C22' C23' S1' 114.6(5)
C22' C23' H23' 122.7
S1' C23' H23' 122.7
C23' C22' C1' 109.9(5)
C23' C22' H22' 125.0
C1' C22' H22' 125.0
C4 N1 N2 106.53(17)
C4 N1 B1 141.01(19)
N2 N1 B1 112.11(17)
C5 N2 N1 107.04(17)
C5 N2 B2 142.01(19)
N1 N2 B2 110.78(17)
C5 C2 C3 118.79(19)
C5 C2 B1 106.99(19)
C3 C2 B1 134.2(2)
C13 C3 C2 119.6(2)
C13 C3 H3 120.2
C2 C3 H3 120.2
C9 C4 N1 111.86(18)
C9 C4 C8 128.3(2)
N1 C4 C8 119.9(2)
C6 C5 C2 122.3(2)
C6 C5 N2 126.4(2)
C2 C5 N2 111.23(18)
C16 C6 C5 117.5(2)
C16 C6 H6 121.3
C5 C6 H6 121.3
C10 C7 C11 120.9(2)
C10 C7 H7 119.6
C11 C7 H7 119.6
C4 C9 B2 107.8(2)
C4 C9 H9 126.1
B2 C9 H9 126.1
C7 C10 C15 120.6(2)
C7 C10 H10 119.7
C15 C10 H10 119.7
C14 C11 C7 117.2(2)
C14 C11 B1 116.97(19)
C7 C11 B1 125.8(2)
C18 C12 C21 116.5(2)
C18 C12 B2 120.56(19)
C21 C12 B2 122.6(2)
C3 C13 C16 120.2(2)
C3 C13 H13 119.9
C16 C13 H13 119.9
C19 C14 C11 121.6(2)
C19 C14 H14 119.2
C11 C14 H14 119.2
C19 C15 C10 119.5(2)
C19 C15 H15 120.3
C10 C15 H15 120.3
C6 C16 C13 121.5(2)
C6 C16 H16 119.2
C13 C16 H16 119.2
C20 C17 C24 119.7(2)
C20 C17 H17 120.1
C24 C17 H17 120.1
C24 C18 C12 121.8(2)
C24 C18 H18 119.1
C12 C18 H18 119.1
N1 B1 C11 128.9(2)
N1 B1 C2 102.57(19)
C11 B1 C2 128.2(2)
C15 C19 C14 120.1(2)
C15 C19 H19 119.9
C14 C19 H19 119.9
C17 C20 C21 119.8(2)
C17 C20 H20 120.1
C21 C20 H20 120.1
N2 B2 C9 102.98(19)
N2 B2 C12 127.4(2)
C9 B2 C12 129.5(2)
C20 C21 C12 122.2(2)
C20 C21 H21 118.9
C12 C21 H21 118.9
C18 C24 C17 120.0(2)
C18 C24 H24 120.0
C17 C24 H24 120.0

loop_
_geom_bond_atom_site_label_1
_geom_bond_atom_site_label_2
_geom_bond_distance
S1 C8 1.713(2)
S1 C23 1.726(3)
C22 C23 1.367(4)
C22 C1 1.403(4)
C22 H22 0.9500
C23 H23 0.9500
C1 C8 1.370(4)
C1 H1 0.9500
C8 C4 1.468(3)
C1' C22' 1.425(8)
C1' H1' 0.9500
C23' C22' 1.370(8)
C23' S1' 1.717(7)
C23' H23' 0.9500
C22' H22' 0.9500
N1 C4 1.407(3)
N1 N2 1.422(2)
N1 B1 1.433(3)
N2 C5 1.410(3)
N2 B2 1.429(3)
C2 C5 1.396(3)
C2 C3 1.398(3)
C2 B1 1.556(3)
C3 C13 1.387(3)
C3 H3 0.9500
C4 C9 1.350(3)
C5 C6 1.391(3)
C6 C16 1.385(3)
C6 H6 0.9500
C7 C10 1.386(3)
C7 C11 1.407(3)
C7 H7 0.9500
C9 B2 1.531(3)
C9 H9 0.9500
C10 C15 1.387(3)
C10 H10 0.9500
C11 C14 1.402(3)
C11 B1 1.555(3)
C12 C18 1.396(3)
C12 C21 1.403(3)
C12 B2 1.554(3)
C13 C16 1.392(3)
C13 H13 0.9500
C14 C19 1.385(3)
C14 H14 0.9500
C15 C19 1.384(3)
C15 H15 0.9500
C16 H16 0.9500
C17 C20 1.379(3)
C17 C24 1.388(3)
C17 H17 0.9500
C18 C24 1.384(3)
C18 H18 0.9500
C19 H19 0.9500
C20 C21 1.381(3)
C20 H20 0.9500
C21 H21 0.9500
C24 H24 0.9500

loop_
_geom_torsion_atom_site_label_1
_geom_torsion_atom_site_label_2
_geom_torsion_atom_site_label_3
_geom_torsion_atom_site_label_4
_geom_torsion
C1 C22 C23 S1 -0.7(7)
C8 S1 C23 C22 -0.1(5)
C23 C22 C1 C8 1.4(8)
C22 C1 C8 C4 -176.1(4)
C22 C1 C8 S1 -1.4(6)
C23 S1 C8 C1 0.9(4)
C23 S1 C8 C4 175.9(3)
S1' C23' C22' C1' 3(2)
C4 N1 N2 C5 -174.24(17)
B1 N1 N2 C5 0.4(2)
C4 N1 N2 B2 2.0(2)
B1 N1 N2 B2 176.70(18)
C5 C2 C3 C13 -1.4(3)
B1 C2 C3 C13 177.0(2)
N2 N1 C4 C9 -0.7(2)
B1 N1 C4 C9 -172.8(3)
N2 N1 C4 C8 178.95(18)
B1 N1 C4 C8 6.8(4)
C1 C8 C4 C9 99.7(4)
S1 C8 C4 C9 -74.5(3)
C1 C8 C4 N1 -79.9(4)
S1 C8 C4 N1 105.9(2)
C3 C2 C5 C6 3.0(3)
B1 C2 C5 C6 -175.83(19)
C3 C2 C5 N2 -178.53(19)
B1 C2 C5 N2 2.7(2)
N1 N2 C5 C6 176.41(19)
B2 N2 C5 C6 2.1(4)
N1 N2 C5 C2 -2.0(2)
B2 N2 C5 C2 -176.3(3)
C2 C5 C6 C16 -2.2(3)
N2 C5 C6 C16 179.5(2)
N1 C4 C9 B2 -0.8(3)
C8 C4 C9 B2 179.6(2)
C11 C7 C10 C15 -0.9(3)
C10 C7 C11 C14 -1.0(3)
C10 C7 C11 B1 179.6(2)
C2 C3 C13 C16 -0.7(3)
C7 C11 C14 C19 2.2(3)
B1 C11 C14 C19 -178.3(2)
C7 C10 C15 C19 1.5(3)
C5 C6 C16 C13 -0.1(3)
C3 C13 C16 C6 1.5(3)
C21 C12 C18 C24 0.8(3)
B2 C12 C18 C24 174.5(2)
C4 N1 B1 C11 -0.7(4)
N2 N1 B1 C11 -172.6(2)
C4 N1 B1 C2 173.0(2)
N2 N1 B1 C2 1.1(2)
C14 C11 B1 N1 132.9(2)
C7 C11 B1 N1 -47.7(3)
C14 C11 B1 C2 -39.2(3)
C7 C11 B1 C2 140.1(2)
C5 C2 B1 N1 -2.2(2)
C3 C2 B1 N1 179.2(2)
C5 C2 B1 C11 171.5(2)
C3 C2 B1 C11 -7.0(4)
C10 C15 C19 C14 -0.3(4)
C11 C14 C19 C15 -1.6(4)
C24 C17 C20 C21 -0.5(4)
C5 N2 B2 C9 171.8(3)
N1 N2 B2 C9 -2.4(2)
C5 N2 B2 C12 -11.7(5)
N1 N2 B2 C12 174.1(2)
C4 C9 B2 N2 1.9(2)
C4 C9 B2 C12 -174.5(2)
C18 C12 B2 N2 145.5(2)
C21 C12 B2 N2 -41.3(4)
C18 C12 B2 C9 -38.9(3)
C21 C12 B2 C9 134.3(3)
C17 C20 C21 C12 0.3(4)
C18 C12 C21 C20 -0.5(3)
B2 C12 C21 C20 -174.0(2)
C12 C18 C24 C17 -1.1(4)
C20 C17 C24 C18 0.9(4)
